data_4312009
loop_
_publ_author_name
'Xiaodong Liu'
'Natesan Thirupathi'
'Ilia A. Guzei'
'John G. Verkade'

_publ_section_title
;
 An Investigation of Staudinger Reactions Involving
 cis-1,3,5-Triazidocyclohexane and Tri(alkylamino)phosphines
;
_journal_name_full 'Inorganic Chemistry'
_journal_page_first 7431
_journal_page_last 7440
_journal_paper_doi 10.1021/ic0492845
_journal_volume 43
_journal_year 2004
_chemical_formula_sum 'C41 H84 N25 P3'
_chemical_formula_weight 1020.24
_chemical_name_systematic
;
  ?
;
_space_group_IT_number 2
_symmetry_cell_setting triclinic
_symmetry_space_group_name_Hall '-P 1'
_symmetry_space_group_name_H-M 'P -1'
_atom_sites_solution_hydrogens geom
_atom_sites_solution_primary direct
_atom_sites_solution_secondary difmap
_audit_creation_method SHELXL-97
_cell_angle_alpha 77.8998(10)
_cell_angle_beta 83.5096(10)
_cell_angle_gamma 73.7155(10)
_cell_formula_units_Z 2
_cell_length_a 10.9785(5)
_cell_length_b 11.2183(5)
_cell_length_c 24.4543(11)
_cell_measurement_temperature 173(2)
_cell_volume 2822.0(2)
_computing_cell_refinement 'Bruker SMART'
_computing_data_collection 'Bruker SMART'
_computing_data_reduction 'Bruker SHELXTL'
_computing_molecular_graphics 'Bruker SHELXTL'
_computing_publication_material 'Bruker SHELXTL'
_computing_structure_refinement 'SHELXL-97 (Sheldrick, 1997)'
_computing_structure_solution 'SHELXS-97 (Sheldrick, 1990)'
_diffrn_ambient_temperature 173(2)
_diffrn_measured_fraction_theta_full 0.969
_diffrn_measured_fraction_theta_max 0.969
_diffrn_measurement_device_type 'CCD area detector'
_diffrn_measurement_method 'phi and omega scans'
_diffrn_radiation_monochromator graphite
_diffrn_radiation_source 'fine-focus sealed tube'
_diffrn_radiation_type MoK\a
_diffrn_radiation_wavelength 0.71073
_diffrn_reflns_av_R_equivalents 0.0000
_diffrn_reflns_av_sigmaI/netI 0.0307
_diffrn_reflns_limit_h_max 13
_diffrn_reflns_limit_h_min -13
_diffrn_reflns_limit_k_max 14
_diffrn_reflns_limit_k_min -13
_diffrn_reflns_limit_l_max 30
_diffrn_reflns_limit_l_min 0
_diffrn_reflns_number 11169
_diffrn_reflns_theta_full 26.37
_diffrn_reflns_theta_max 26.37
_diffrn_reflns_theta_min 1.71
_exptl_absorpt_coefficient_mu 0.159
_exptl_absorpt_correction_T_max 0.9247
_exptl_absorpt_correction_T_min 0.9247
_exptl_absorpt_correction_type none
_exptl_crystal_density_diffrn 1.201
_exptl_crystal_density_method 'not measured'
_exptl_crystal_F_000 1100
_exptl_crystal_size_max 0.50
_exptl_crystal_size_mid 0.50
_exptl_crystal_size_min 0.50
_refine_diff_density_max 0.414
_refine_diff_density_min -0.317
_refine_diff_density_rms 0.042
_refine_ls_extinction_method none
_refine_ls_goodness_of_fit_ref 1.065
_refine_ls_hydrogen_treatment mixed
_refine_ls_matrix_type full
_refine_ls_number_parameters 635
_refine_ls_number_reflns 11169
_refine_ls_number_restraints 0
_refine_ls_restrained_S_all 1.065
_refine_ls_R_factor_all 0.0457
_refine_ls_R_factor_gt 0.0379
_refine_ls_shift/su_max 0.001
_refine_ls_shift/su_mean 0.000
_refine_ls_structure_factor_coef Fsqd
_refine_ls_weighting_details 'calc w=1/[\s^2^(Fo^2^)+(0.0595P)^2^+0.5782P] where P=(Fo^2^+2Fc^2^)/3'
_refine_ls_weighting_scheme calc
_refine_ls_wR_factor_gt 0.1051
_refine_ls_wR_factor_ref 0.1096
_reflns_number_gt 9371
_reflns_number_total 11169
_reflns_threshold_expression >2sigma(I)
_cod_data_source_file ic0492845si20040601_013845_1.cif
_cod_data_source_block 3b
_cod_depositor_comments
;
The following automatic conversions were performed:
'_symmetry_cell_setting' value 'Triclinic' changed to 'triclinic'
according to '/home/saulius/struct/CIF-dictionaries/cif_core.dic'
dictionary named 'cif_core.dic' version 2.4.1 from 2010-06-29.

Automatic conversion script
Id: cif_fix_enum 1527 2010-12-29 10:47:43Z saulius 
;
_cod_database_code 4312009

loop_
_symmetry_equiv_pos_as_xyz
'x, y, z'
'-x, -y, -z'

loop_
_atom_site_label
_atom_site_type_symbol
_atom_site_fract_x
_atom_site_fract_y
_atom_site_fract_z
_atom_site_U_iso_or_equiv
_atom_site_adp_type
_atom_site_occupancy
_atom_site_symmetry_multiplicity
_atom_site_calc_flag
_atom_site_refinement_flags
_atom_site_disorder_assembly
_atom_site_disorder_group
P1 P 0.91267(3) 1.02421(4) 0.341496(15) 0.02155(9) Uani 1 1 d . . .
P2 P 0.80318(4) 0.90543(4) -0.052460(15) 0.02637(10) Uani 1 1 d . . .
P3 P 0.36626(3) 0.48736(4) 0.358853(15) 0.02175(9) Uani 1 1 d . . .
N1 N 0.90988(12) 0.79125(12) 0.25865(5) 0.0267(3) Uani 1 1 d . . .
N2 N 0.86840(11) 0.88206(12) 0.28417(5) 0.0239(3) Uani 1 1 d . . .
N3 N 0.96085(11) 0.90257(12) 0.31159(5) 0.0258(3) Uani 1 1 d . . .
N4 N 0.86073(12) 1.16057(12) 0.30016(5) 0.0267(3) Uani 1 1 d . . .
N5 N 0.80046(11) 1.00874(12) 0.39123(5) 0.0253(3) Uani 1 1 d . . .
N6 N 1.04170(11) 1.02776(12) 0.36859(5) 0.0236(3) Uani 1 1 d . . .
N7 N 0.85358(13) 1.24585(13) 0.40950(5) 0.0314(3) Uani 1 1 d . . .
N8 N 0.81700(13) 0.70061(13) 0.08376(5) 0.0300(3) Uani 1 1 d . . .
N9 N 0.78423(12) 0.79622(13) 0.04603(5) 0.0277(3) Uani 1 1 d . . .
N10 N 0.83992(13) 0.77824(13) -0.00551(5) 0.0313(3) Uani 1 1 d . . .
N11 N 0.64968(12) 0.95363(15) -0.06060(6) 0.0341(3) Uani 1 1 d . . .
N12 N 0.84856(12) 1.02487(13) -0.03974(5) 0.0284(3) Uani 1 1 d . . .
N13 N 0.88082(13) 0.86275(14) -0.10969(5) 0.0323(3) Uani 1 1 d . . .
N14 N 0.74628(14) 1.12895(15) -0.15057(6) 0.0389(3) Uani 1 1 d . . .
N15 N 0.63289(11) 0.51369(12) 0.26045(5) 0.0252(3) Uani 1 1 d . . .
N16 N 0.53608(11) 0.54380(12) 0.29281(5) 0.0235(3) Uani 1 1 d . . .
N17 N 0.49964(11) 0.44168(12) 0.32378(5) 0.0260(3) Uani 1 1 d . . .
N18 N 0.24315(12) 0.53766(12) 0.32006(5) 0.0265(3) Uani 1 1 d . . .
N19 N 0.35019(12) 0.36180(12) 0.40373(5) 0.0275(3) Uani 1 1 d . . .
N20 N 0.36930(12) 0.59754(12) 0.39304(5) 0.0269(3) Uani 1 1 d . . .
N21 N 0.11767(13) 0.55532(14) 0.43297(6) 0.0345(3) Uani 1 1 d . . .
N22 N 0.0992(3) 0.4168(3) 0.19036(18) 0.1212(12) Uani 1 1 d . . .
N23 N 0.4413(2) 0.91558(19) 0.43493(10) 0.0660(5) Uani 1 1 d . . .
N24 N 0.4501(4) 0.1324(3) 0.22170(17) 0.168(2) Uani 1 1 d . . .
N25 N 0.4504(3) 0.5803(3) 0.05978(13) 0.1172(11) Uani 1 1 d . . .
C1 C 0.80780(13) 0.77162(14) 0.23021(6) 0.0234(3) Uani 1 1 d . . .
H1 H 0.7320 0.8461 0.2297 0.028 Uiso 1 1 calc R . .
C2 C 0.85527(14) 0.75746(15) 0.17014(6) 0.0265(3) Uani 1 1 d . . .
H2A H 0.8740 0.8370 0.1498 0.032 Uiso 1 1 calc R . .
H2B H 0.9354 0.6892 0.1708 0.032 Uiso 1 1 calc R . .
C3 C 0.75859(14) 0.72682(15) 0.13883(6) 0.0253(3) Uani 1 1 d . . .
H3 H 0.6825 0.8012 0.1332 0.030 Uiso 1 1 calc R . .
C4 C 0.71723(14) 0.61193(15) 0.17117(6) 0.0256(3) Uani 1 1 d . . .
H4A H 0.6491 0.5990 0.1516 0.031 Uiso 1 1 calc R . .
H4B H 0.7900 0.5359 0.1724 0.031 Uiso 1 1 calc R . .
C5 C 0.66898(13) 0.62836(14) 0.23063(6) 0.0226(3) Uani 1 1 d . . .
H5 H 0.5923 0.7023 0.2292 0.027 Uiso 1 1 calc R . .
C6 C 0.77120(14) 0.65263(14) 0.26091(6) 0.0240(3) Uani 1 1 d . . .
H6A H 0.7391 0.6624 0.2996 0.029 Uiso 1 1 calc R . .
H6B H 0.8471 0.5794 0.2629 0.029 Uiso 1 1 calc R . .
C7 C 0.75437(17) 1.18089(17) 0.26455(7) 0.0385(4) Uani 1 1 d . . .
H7A H 0.6814 1.2453 0.2765 0.058 Uiso 1 1 calc R . .
H7B H 0.7307 1.1015 0.2681 0.058 Uiso 1 1 calc R . .
H7C H 0.7804 1.2093 0.2254 0.058 Uiso 1 1 calc R . .
C8 C 0.89375(16) 1.27581(15) 0.30589(6) 0.0298(3) Uani 1 1 d . . .
H8A H 0.8715 1.3403 0.2716 0.036 Uiso 1 1 calc R . .
H8B H 0.9868 1.2558 0.3088 0.036 Uiso 1 1 calc R . .
C9 C 0.82718(16) 1.33191(15) 0.35664(7) 0.0318(4) Uani 1 1 d . . .
H9A H 0.8541 1.4088 0.3573 0.038 Uiso 1 1 calc R . .
H9B H 0.7343 1.3578 0.3524 0.038 Uiso 1 1 calc R . .
C10 C 0.80731(16) 0.88736(16) 0.42856(7) 0.0341(4) Uani 1 1 d . . .
H10A H 0.8307 0.8909 0.4656 0.051 Uiso 1 1 calc R . .
H10B H 0.8715 0.8207 0.4131 0.051 Uiso 1 1 calc R . .
H10C H 0.7243 0.8689 0.4320 0.051 Uiso 1 1 calc R . .
C11 C 0.70339(14) 1.11759(15) 0.40781(7) 0.0303(3) Uani 1 1 d . . .
H11A H 0.6350 1.0865 0.4313 0.036 Uiso 1 1 calc R . .
H11B H 0.6653 1.1738 0.3737 0.036 Uiso 1 1 calc R . .
C12 C 0.75346(15) 1.19491(16) 0.44013(7) 0.0316(4) Uani 1 1 d . . .
H12A H 0.6823 1.2655 0.4496 0.038 Uiso 1 1 calc R . .
H12B H 0.7858 1.1406 0.4757 0.038 Uiso 1 1 calc R . .
C13 C 1.15666(14) 1.03338(17) 0.33265(7) 0.0316(4) Uani 1 1 d . . .
H13A H 1.1675 1.1191 0.3262 0.047 Uiso 1 1 calc R . .
H13B H 1.1490 1.0113 0.2967 0.047 Uiso 1 1 calc R . .
H13C H 1.2306 0.9735 0.3509 0.047 Uiso 1 1 calc R . .
C14 C 1.03865(15) 1.05680(15) 0.42418(6) 0.0269(3) Uani 1 1 d . . .
H14A H 1.1264 1.0304 0.4368 0.032 Uiso 1 1 calc R . .
H14B H 0.9883 1.0067 0.4506 0.032 Uiso 1 1 calc R . .
C15 C 0.98177(15) 1.19699(15) 0.42664(6) 0.0297(3) Uani 1 1 d . . .
H15A H 0.9836 1.2089 0.4655 0.036 Uiso 1 1 calc R . .
H15B H 1.0357 1.2465 0.4023 0.036 Uiso 1 1 calc R . .
C16 C 1.01635(17) 0.79916(19) -0.11039(8) 0.0436(4) Uani 1 1 d . . .
H16A H 1.0336 0.7298 -0.1311 0.065 Uiso 1 1 calc R . .
H16B H 1.0419 0.7653 -0.0719 0.065 Uiso 1 1 calc R . .
H16C H 1.0645 0.8596 -0.1286 0.065 Uiso 1 1 calc R . .
C17 C 0.82506(18) 0.90848(19) -0.16457(7) 0.0410(4) Uani 1 1 d . . .
H17A H 0.7387 0.8957 -0.1611 0.049 Uiso 1 1 calc R . .
H17B H 0.8770 0.8570 -0.1914 0.049 Uiso 1 1 calc R . .
C18 C 0.81635(19) 1.04739(19) -0.18814(7) 0.0441(5) Uani 1 1 d . . .
H18A H 0.9032 1.0589 -0.1958 0.053 Uiso 1 1 calc R . .
H18B H 0.7745 1.0721 -0.2241 0.053 Uiso 1 1 calc R . .
C19 C 0.57991(19) 0.8613(2) -0.06383(8) 0.0523(5) Uani 1 1 d . . .
H19A H 0.5041 0.8730 -0.0381 0.078 Uiso 1 1 calc R . .
H19B H 0.6347 0.7755 -0.0533 0.078 Uiso 1 1 calc R . .
H19C H 0.5544 0.8738 -0.1022 0.078 Uiso 1 1 calc R . .
C20 C 0.58225(15) 1.08687(19) -0.07765(7) 0.0401(4) Uani 1 1 d . . .
H20A H 0.6048 1.1367 -0.0533 0.048 Uiso 1 1 calc R . .
H20B H 0.4896 1.0958 -0.0718 0.048 Uiso 1 1 calc R . .
C21 C 0.61215(17) 1.1417(2) -0.13857(7) 0.0420(4) Uani 1 1 d . . .
H21A H 0.5821 1.0977 -0.1633 0.050 Uiso 1 1 calc R . .
H21B H 0.5657 1.2323 -0.1468 0.050 Uiso 1 1 calc R . .
C22 C 0.80492(17) 1.07611(17) 0.01157(7) 0.0366(4) Uani 1 1 d . . .
H22A H 0.8780 1.0834 0.0290 0.055 Uiso 1 1 calc R . .
H22B H 0.7623 1.0194 0.0377 0.055 Uiso 1 1 calc R . .
H22C H 0.7453 1.1598 0.0024 0.055 Uiso 1 1 calc R . .
C23 C 0.90584(16) 1.10642(17) -0.08380(7) 0.0346(4) Uani 1 1 d . . .
H23A H 0.9736 1.0527 -0.1051 0.042 Uiso 1 1 calc R . .
H23B H 0.9460 1.1565 -0.0661 0.042 Uiso 1 1 calc R . .
C24 C 0.81031(17) 1.19678(18) -0.12459(7) 0.0390(4) Uani 1 1 d . . .
H24A H 0.7467 1.2562 -0.1042 0.047 Uiso 1 1 calc R . .
H24B H 0.8553 1.2469 -0.1539 0.047 Uiso 1 1 calc R . .
C25 C 0.23931(17) 0.63919(18) 0.27110(7) 0.0409(4) Uani 1 1 d . . .
H25A H 0.2257 0.6101 0.2377 0.061 Uiso 1 1 calc R . .
H25B H 0.3201 0.6624 0.2658 0.061 Uiso 1 1 calc R . .
H25C H 0.1696 0.7129 0.2769 0.061 Uiso 1 1 calc R . .
C26 C 0.12146(14) 0.50760(16) 0.33836(7) 0.0300(3) Uani 1 1 d . . .
H26A H 0.1377 0.4156 0.3528 0.036 Uiso 1 1 calc R . .
H26B H 0.0688 0.5286 0.3056 0.036 Uiso 1 1 calc R . .
C27 C 0.04734(15) 0.57846(17) 0.38362(7) 0.0335(4) Uani 1 1 d . . .
H27A H 0.0244 0.6702 0.3681 0.040 Uiso 1 1 calc R . .
H27B H -0.0326 0.5528 0.3944 0.040 Uiso 1 1 calc R . .
C28 C 0.35992(17) 0.24327(16) 0.38524(9) 0.0412(4) Uani 1 1 d . . .
H28A H 0.4111 0.1725 0.4109 0.062 Uiso 1 1 calc R . .
H28B H 0.4005 0.2462 0.3473 0.062 Uiso 1 1 calc R . .
H28C H 0.2747 0.2318 0.3851 0.062 Uiso 1 1 calc R . .
C29 C 0.29842(16) 0.36972(18) 0.46123(7) 0.0358(4) Uani 1 1 d . . .
H29A H 0.3425 0.4195 0.4771 0.043 Uiso 1 1 calc R . .
H29B H 0.3170 0.2834 0.4841 0.043 Uiso 1 1 calc R . .
C30 C 0.15494(16) 0.43009(18) 0.46602(7) 0.0379(4) Uani 1 1 d . . .
H30A H 0.1101 0.3758 0.4538 0.045 Uiso 1 1 calc R . .
H30B H 0.1282 0.4341 0.5058 0.045 Uiso 1 1 calc R . .
C31 C 0.48307(17) 0.58533(18) 0.42192(8) 0.0393(4) Uani 1 1 d . . .
H31A H 0.5273 0.6477 0.4018 0.059 Uiso 1 1 calc R . .
H31B H 0.5396 0.5001 0.4230 0.059 Uiso 1 1 calc R . .
H31C H 0.4585 0.6000 0.4602 0.059 Uiso 1 1 calc R . .
C32 C 0.25632(16) 0.69967(16) 0.40268(8) 0.0348(4) Uani 1 1 d . . .
H32A H 0.2147 0.7373 0.3669 0.042 Uiso 1 1 calc R . .
H32B H 0.2834 0.7665 0.4149 0.042 Uiso 1 1 calc R . .
C33 C 0.16004(17) 0.65584(18) 0.44641(7) 0.0383(4) Uani 1 1 d . . .
H33A H 0.1988 0.6264 0.4831 0.046 Uiso 1 1 calc R . .
H33B H 0.0855 0.7285 0.4499 0.046 Uiso 1 1 calc R . .
C34 C 0.1076(3) 0.4475(3) 0.1427(2) 0.0930(11) Uani 1 1 d . . .
C35 C 0.1136(3) 0.4885(3) 0.08248(19) 0.1051(12) Uani 1 1 d . . .
H35A H 0.1220 0.4164 0.0643 0.158 Uiso 1 1 calc R . .
H35B H 0.1873 0.5230 0.0710 0.158 Uiso 1 1 calc R . .
H35C H 0.0358 0.5539 0.0713 0.158 Uiso 1 1 calc R . .
C36 C 0.48190(19) 0.91087(19) 0.39093(11) 0.0514(5) Uani 1 1 d . . .
C37 C 0.5330(2) 0.9037(3) 0.33402(11) 0.0805(8) Uani 1 1 d . . .
H37A H 0.5187 0.8296 0.3232 0.121 Uiso 1 1 calc R . .
H37B H 0.6244 0.8964 0.3318 0.121 Uiso 1 1 calc R . .
H37C H 0.4904 0.9803 0.3086 0.121 Uiso 1 1 calc R . .
C38 C 0.4407(3) 0.2365(3) 0.21459(12) 0.0865(9) Uani 1 1 d . . .
C39 C 0.4322(3) 0.3681(3) 0.20432(13) 0.0862(9) Uani 1 1 d . . .
H39A H 0.4899 0.3842 0.2280 0.129 Uiso 1 1 calc R . .
H39B H 0.3448 0.4150 0.2130 0.129 Uiso 1 1 calc R . .
H39C H 0.4561 0.3958 0.1648 0.129 Uiso 1 1 calc R . .
C40 C 0.5570(3) 0.5351(3) 0.05550(12) 0.0858(9) Uani 1 1 d . . .
C41 C 0.6892(3) 0.4728(4) 0.05120(17) 0.1209(14) Uani 1 1 d . . .
H41A H 0.7086 0.3978 0.0809 0.181 Uiso 1 1 calc R . .
H41B H 0.7388 0.5305 0.0551 0.181 Uiso 1 1 calc R . .
H41C H 0.7110 0.4473 0.0146 0.181 Uiso 1 1 calc R . .

loop_
_atom_site_aniso_label
_atom_site_aniso_U_11
_atom_site_aniso_U_22
_atom_site_aniso_U_33
_atom_site_aniso_U_23
_atom_site_aniso_U_13
_atom_site_aniso_U_12
P1 0.02217(18) 0.0220(2) 0.02090(18) -0.00316(15) -0.00395(14) -0.00609(15)
P2 0.02517(19) 0.0371(2) 0.01693(18) -0.00329(16) -0.00032(15) -0.01000(17)
P3 0.02112(18) 0.0207(2) 0.02232(19) -0.00021(15) -0.00039(14) -0.00688(14)
N1 0.0252(6) 0.0264(7) 0.0311(7) -0.0087(6) -0.0047(5) -0.0072(5)
N2 0.0254(6) 0.0243(7) 0.0230(6) -0.0034(5) -0.0033(5) -0.0082(5)
N3 0.0243(6) 0.0273(7) 0.0282(6) -0.0083(5) -0.0059(5) -0.0066(5)
N4 0.0328(7) 0.0246(7) 0.0226(6) -0.0018(5) -0.0085(5) -0.0067(5)
N5 0.0241(6) 0.0231(7) 0.0272(6) -0.0009(5) -0.0018(5) -0.0066(5)
N6 0.0218(6) 0.0290(7) 0.0214(6) -0.0065(5) -0.0020(5) -0.0074(5)
N7 0.0339(7) 0.0307(8) 0.0279(7) -0.0008(6) -0.0041(6) -0.0085(6)
N8 0.0352(7) 0.0338(8) 0.0197(6) -0.0020(6) -0.0005(5) -0.0098(6)
N9 0.0291(7) 0.0363(8) 0.0197(6) -0.0027(6) -0.0017(5) -0.0136(6)
N10 0.0365(7) 0.0377(8) 0.0192(6) -0.0030(6) 0.0009(5) -0.0119(6)
N11 0.0269(7) 0.0514(9) 0.0258(7) -0.0032(6) -0.0023(5) -0.0155(6)
N12 0.0280(7) 0.0357(8) 0.0220(6) -0.0026(6) -0.0019(5) -0.0110(6)
N13 0.0329(7) 0.0415(8) 0.0198(6) -0.0045(6) 0.0007(5) -0.0072(6)
N14 0.0367(8) 0.0496(9) 0.0276(7) -0.0058(7) 0.0003(6) -0.0086(7)
N15 0.0234(6) 0.0264(7) 0.0255(6) -0.0024(5) 0.0014(5) -0.0091(5)
N16 0.0217(6) 0.0253(7) 0.0232(6) 0.0001(5) -0.0021(5) -0.0088(5)
N17 0.0227(6) 0.0237(7) 0.0297(7) -0.0002(5) 0.0027(5) -0.0082(5)
N18 0.0232(6) 0.0314(7) 0.0226(6) -0.0007(5) -0.0013(5) -0.0064(5)
N19 0.0280(6) 0.0221(7) 0.0298(7) 0.0018(5) 0.0012(5) -0.0084(5)
N20 0.0261(6) 0.0262(7) 0.0295(7) -0.0048(6) -0.0022(5) -0.0089(5)
N21 0.0344(7) 0.0404(8) 0.0309(7) -0.0070(6) 0.0010(6) -0.0145(6)
N22 0.105(2) 0.103(3) 0.163(3) -0.049(3) 0.001(3) -0.0248(19)
N23 0.0702(13) 0.0539(12) 0.0832(15) -0.0219(11) 0.0019(12) -0.0272(10)
N24 0.247(5) 0.097(2) 0.187(4) 0.020(2) -0.161(4) -0.066(3)
N25 0.103(2) 0.136(3) 0.117(2) -0.080(2) -0.0239(18) 0.0099(19)
C1 0.0223(7) 0.0243(8) 0.0245(7) -0.0041(6) -0.0030(6) -0.0074(6)
C2 0.0272(7) 0.0295(8) 0.0245(7) -0.0025(6) 0.0009(6) -0.0132(6)
C3 0.0261(7) 0.0295(8) 0.0193(7) -0.0015(6) -0.0006(6) -0.0082(6)
C4 0.0271(7) 0.0308(8) 0.0216(7) -0.0032(6) -0.0025(6) -0.0127(6)
C5 0.0215(7) 0.0230(8) 0.0225(7) -0.0011(6) -0.0007(6) -0.0071(6)
C6 0.0265(7) 0.0269(8) 0.0192(7) -0.0031(6) -0.0028(6) -0.0083(6)
C7 0.0448(10) 0.0323(9) 0.0371(9) -0.0035(7) -0.0218(8) -0.0027(8)
C8 0.0381(9) 0.0235(8) 0.0267(8) 0.0020(6) -0.0059(7) -0.0100(7)
C9 0.0402(9) 0.0230(8) 0.0312(8) -0.0028(7) -0.0064(7) -0.0068(7)
C10 0.0318(8) 0.0325(9) 0.0355(9) 0.0039(7) -0.0019(7) -0.0120(7)
C11 0.0226(7) 0.0327(9) 0.0321(8) -0.0046(7) 0.0020(6) -0.0044(6)
C12 0.0321(8) 0.0320(9) 0.0275(8) -0.0062(7) 0.0018(7) -0.0040(7)
C13 0.0255(8) 0.0401(10) 0.0321(8) -0.0094(7) 0.0002(6) -0.0122(7)
C14 0.0287(8) 0.0316(8) 0.0216(7) -0.0032(6) -0.0068(6) -0.0091(6)
C15 0.0359(8) 0.0337(9) 0.0231(7) -0.0082(7) -0.0050(6) -0.0115(7)
C16 0.0368(9) 0.0506(12) 0.0389(10) -0.0135(9) 0.0063(8) -0.0039(8)
C17 0.0493(10) 0.0542(12) 0.0182(8) -0.0075(8) 0.0001(7) -0.0117(9)
C18 0.0507(11) 0.0545(12) 0.0199(8) -0.0006(8) 0.0017(7) -0.0084(9)
C19 0.0445(11) 0.0822(16) 0.0429(11) -0.0102(11) -0.0038(9) -0.0380(11)
C20 0.0230(8) 0.0597(12) 0.0328(9) -0.0068(8) -0.0040(7) -0.0035(8)
C21 0.0344(9) 0.0558(12) 0.0301(9) -0.0029(8) -0.0113(7) -0.0030(8)
C22 0.0439(10) 0.0398(10) 0.0273(8) -0.0075(7) -0.0058(7) -0.0106(8)
C23 0.0315(8) 0.0386(10) 0.0337(9) -0.0006(7) -0.0008(7) -0.0142(7)
C24 0.0388(9) 0.0403(10) 0.0336(9) 0.0026(8) -0.0030(7) -0.0103(8)
C25 0.0325(9) 0.0468(11) 0.0321(9) 0.0112(8) -0.0049(7) -0.0046(8)
C26 0.0224(7) 0.0372(9) 0.0320(8) -0.0078(7) -0.0034(6) -0.0088(7)
C27 0.0226(7) 0.0410(10) 0.0373(9) -0.0099(8) 0.0011(7) -0.0083(7)
C28 0.0337(9) 0.0236(9) 0.0655(12) -0.0066(8) 0.0039(8) -0.0099(7)
C29 0.0371(9) 0.0402(10) 0.0266(8) 0.0085(7) -0.0008(7) -0.0158(8)
C30 0.0357(9) 0.0495(11) 0.0289(8) -0.0030(8) 0.0071(7) -0.0189(8)
C31 0.0396(9) 0.0395(10) 0.0443(10) -0.0081(8) -0.0126(8) -0.0151(8)
C32 0.0363(9) 0.0262(9) 0.0438(10) -0.0125(7) -0.0014(7) -0.0075(7)
C33 0.0359(9) 0.0448(11) 0.0382(9) -0.0202(8) 0.0034(7) -0.0098(8)
C34 0.0632(18) 0.066(2) 0.155(4) -0.046(3) 0.011(2) -0.0125(15)
C35 0.075(2) 0.070(2) 0.171(4) -0.046(2) 0.028(2) -0.0162(16)
C36 0.0378(10) 0.0361(11) 0.0797(16) -0.0066(11) -0.0031(11) -0.0123(8)
C37 0.0566(15) 0.087(2) 0.0784(18) 0.0025(15) 0.0055(13) -0.0049(13)
C38 0.110(2) 0.091(2) 0.0717(18) -0.0053(16) -0.0547(17) -0.0348(19)
C39 0.104(2) 0.081(2) 0.0830(19) -0.0229(16) -0.0368(17) -0.0217(17)
C40 0.089(2) 0.101(2) 0.0739(18) -0.0561(17) -0.0145(16) -0.0032(18)
C41 0.094(2) 0.152(3) 0.135(3) -0.104(3) -0.010(2) -0.004(2)

loop_
_atom_type_symbol
_atom_type_description
_atom_type_scat_dispersion_real
_atom_type_scat_dispersion_imag
_atom_type_scat_source
C C 0.0033 0.0016 'International Tables Vol C Tables 4.2.6.8 and 6.1.1.4'
H H 0.0000 0.0000 'International Tables Vol C Tables 4.2.6.8 and 6.1.1.4'
N N 0.0061 0.0033 'International Tables Vol C Tables 4.2.6.8 and 6.1.1.4'
P P 0.1023 0.0942 'International Tables Vol C Tables 4.2.6.8 and 6.1.1.4'

loop_
_geom_angle_atom_site_label_1
_geom_angle_atom_site_label_2
_geom_angle_atom_site_label_3
_geom_angle
_geom_angle_site_symmetry_1
_geom_angle_site_symmetry_3
_geom_angle_publ_flag
N3 P1 N4 116.14(7) . . ?
N3 P1 N6 103.05(6) . . ?
N4 P1 N6 107.65(7) . . ?
N3 P1 N5 112.20(7) . . ?
N4 P1 N5 107.33(7) . . ?
N6 P1 N5 110.30(6) . . ?
N10 P2 N11 111.75(7) . . ?
N10 P2 N13 103.62(7) . . ?
N11 P2 N13 110.70(7) . . ?
N10 P2 N12 114.19(7) . . ?
N11 P2 N12 107.75(7) . . ?
N13 P2 N12 108.77(7) . . ?
N17 P3 N19 105.27(7) . . ?
N17 P3 N18 113.42(7) . . ?
N19 P3 N18 108.09(7) . . ?
N17 P3 N20 111.55(7) . . ?
N19 P3 N20 109.15(7) . . ?
N18 P3 N20 109.16(7) . . ?
N2 N1 C1 110.94(12) . . ?
N1 N2 N3 112.58(12) . . ?
N2 N3 P1 113.78(10) . . ?
C7 N4 C8 115.48(12) . . ?
C7 N4 P1 120.37(11) . . ?
C8 N4 P1 122.56(10) . . ?
C10 N5 C11 115.59(12) . . ?
C10 N5 P1 120.55(10) . . ?
C11 N5 P1 122.84(10) . . ?
C14 N6 C13 116.35(12) . . ?
C14 N6 P1 121.92(10) . . ?
C13 N6 P1 120.01(10) . . ?
C15 N7 C12 120.31(13) . . ?
C15 N7 C9 120.04(13) . . ?
C12 N7 C9 118.94(13) . . ?
N9 N8 C3 110.92(13) . . ?
N8 N9 N10 113.15(13) . . ?
N9 N10 P2 112.08(11) . . ?
C20 N11 C19 116.08(15) . . ?
C20 N11 P2 122.95(12) . . ?
C19 N11 P2 119.48(14) . . ?
C22 N12 C23 114.50(14) . . ?
C22 N12 P2 121.57(11) . . ?
C23 N12 P2 122.11(11) . . ?
C16 N13 C17 116.09(13) . . ?
C16 N13 P2 121.11(11) . . ?
C17 N13 P2 121.68(12) . . ?
C18 N14 C21 119.77(16) . . ?
C18 N14 C24 120.12(15) . . ?
C21 N14 C24 120.11(15) . . ?
N16 N15 C5 109.64(12) . . ?
N15 N16 N17 113.14(12) . . ?
N16 N17 P3 110.41(10) . . ?
C25 N18 C26 115.23(12) . . ?
C25 N18 P3 120.47(11) . . ?
C26 N18 P3 122.81(11) . . ?
C28 N19 C29 116.37(14) . . ?
C28 N19 P3 120.99(12) . . ?
C29 N19 P3 121.32(11) . . ?
C31 N20 C32 117.54(13) . . ?
C31 N20 P3 119.29(11) . . ?
C32 N20 P3 122.61(11) . . ?
C30 N21 C33 119.76(14) . . ?
C30 N21 C27 120.31(14) . . ?
C33 N21 C27 119.72(15) . . ?
N1 C1 C6 109.90(12) . . ?
N1 C1 C2 108.85(11) . . ?
C6 C1 C2 109.60(12) . . ?
C3 C2 C1 112.33(12) . . ?
N8 C3 C4 109.00(12) . . ?
N8 C3 C2 108.85(12) . . ?
C4 C3 C2 111.24(12) . . ?
C5 C4 C3 111.22(12) . . ?
N15 C5 C4 109.04(12) . . ?
N15 C5 C6 110.55(12) . . ?
C4 C5 C6 110.23(11) . . ?
C1 C6 C5 110.46(12) . . ?
N4 C8 C9 113.99(13) . . ?
N7 C9 C8 113.66(13) . . ?
N5 C11 C12 114.37(13) . . ?
N7 C12 C11 113.35(13) . . ?
N6 C14 C15 113.74(12) . . ?
N7 C15 C14 113.80(13) . . ?
N13 C17 C18 113.81(15) . . ?
N14 C18 C17 112.49(14) . . ?
N11 C20 C21 113.67(15) . . ?
N14 C21 C20 111.95(14) . . ?
N12 C23 C24 113.36(14) . . ?
N14 C24 C23 111.32(15) . . ?
N18 C26 C27 113.21(13) . . ?
N21 C27 C26 112.97(13) . . ?
N19 C29 C30 114.09(13) . . ?
N21 C30 C29 113.00(13) . . ?
N20 C32 C33 113.33(14) . . ?
N21 C33 C32 112.97(13) . . ?
N22 C34 C35 178.1(4) . . ?
N23 C36 C37 179.1(3) . . ?
N24 C38 C39 178.2(5) . . ?
N25 C40 C41 177.2(4) . . ?

loop_
_geom_bond_atom_site_label_1
_geom_bond_atom_site_label_2
_geom_bond_distance
_geom_bond_site_symmetry_2
_geom_bond_publ_flag
P1 N3 1.6134(13) . ?
P1 N4 1.6370(13) . ?
P1 N6 1.6438(12) . ?
P1 N5 1.6491(13) . ?
P2 N10 1.6162(14) . ?
P2 N11 1.6406(14) . ?
P2 N13 1.6421(13) . ?
P2 N12 1.6506(14) . ?
P3 N17 1.6192(12) . ?
P3 N19 1.6330(13) . ?
P3 N18 1.6379(13) . ?
P3 N20 1.6403(13) . ?
N1 N2 1.2556(17) . ?
N1 C1 1.4721(18) . ?
N2 N3 1.3720(17) . ?
N4 C7 1.4735(19) . ?
N4 C8 1.474(2) . ?
N5 C10 1.459(2) . ?
N5 C11 1.4735(19) . ?
N6 C14 1.4577(18) . ?
N6 C13 1.4628(19) . ?
N7 C15 1.436(2) . ?
N7 C12 1.443(2) . ?
N7 C9 1.446(2) . ?
N8 N9 1.2550(18) . ?
N8 C3 1.4752(18) . ?
N9 N10 1.3660(17) . ?
N11 C20 1.464(2) . ?
N11 C19 1.469(2) . ?
N12 C22 1.465(2) . ?
N12 C23 1.466(2) . ?
N13 C16 1.459(2) . ?
N13 C17 1.470(2) . ?
N14 C18 1.439(2) . ?
N14 C21 1.441(2) . ?
N14 C24 1.442(2) . ?
N15 N16 1.2611(17) . ?
N15 C5 1.4735(19) . ?
N16 N17 1.3679(17) . ?
N18 C25 1.465(2) . ?
N18 C26 1.4673(19) . ?
N19 C28 1.465(2) . ?
N19 C29 1.467(2) . ?
N20 C31 1.463(2) . ?
N20 C32 1.469(2) . ?
N21 C30 1.439(2) . ?
N21 C33 1.442(2) . ?
N21 C27 1.445(2) . ?
N22 C34 1.145(5) . ?
N23 C36 1.123(3) . ?
N24 C38 1.120(4) . ?
N25 C40 1.140(4) . ?
C1 C6 1.523(2) . ?
C1 C2 1.527(2) . ?
C2 C3 1.526(2) . ?
C3 C4 1.521(2) . ?
C4 C5 1.5205(19) . ?
C5 C6 1.5249(19) . ?
C8 C9 1.528(2) . ?
C11 C12 1.527(2) . ?
C14 C15 1.532(2) . ?
C17 C18 1.524(3) . ?
C20 C21 1.524(2) . ?
C23 C24 1.529(2) . ?
C26 C27 1.524(2) . ?
C29 C30 1.532(2) . ?
C32 C33 1.523(2) . ?
C34 C35 1.447(5) . ?
C36 C37 1.450(4) . ?
C38 C39 1.423(4) . ?
C40 C41 1.426(4) . ?
